data_2209281
loop_
_publ_author_name
'Agnew, Caroline'
'Dillon, Keith B.'
'Goeta, Andr\'es E.'
'Thompson, Amber L.'

_publ_section_title
;
 Tetrakis[3,5-bis(trifluoromethyl)phenyl]silane
;
_journal_coeditor_code RN2003
_journal_issue 6
_journal_name_full 'Acta Crystallographica Section E'
_journal_page_first o2344
_journal_page_last o2346
_journal_paper_doi 10.1107/S1600536806017417
_journal_volume 62
_journal_year 2006
_chemical_formula_iupac 'C32 H12 F24 Si'
_chemical_formula_moiety 'C32 H12 F24 Si'
_chemical_formula_sum 'C32 H12 F24 Si'
_chemical_formula_weight 880.51
_chemical_name_common
;
Si(Ar''')4
;
_chemical_name_systematic
;
Tetrakis[3,5-bis(trifluoromethyl)phenyl]silane
;
_space_group_IT_number 13
_symmetry_cell_setting monoclinic
_symmetry_space_group_name_Hall '-P 2yc'
_symmetry_space_group_name_H-M 'P 1 2/c 1'
_atom_sites_solution_hydrogens geom
_atom_sites_solution_primary direct
_atom_sites_solution_secondary difmap
_audit_creation_method SHELXL-97
_cell_angle_alpha 90.00
_cell_angle_beta 100.3880(10)
_cell_angle_gamma 90.00
_cell_formula_units_Z 4
_cell_length_a 18.3760(4)
_cell_length_b 9.5325(2)
_cell_length_c 18.7776(4)
_cell_measurement_reflns_used 5856
_cell_measurement_temperature 120(2)
_cell_measurement_theta_max 26.804
_cell_measurement_theta_min 2.405
_cell_volume 3235.34(12)
_computing_cell_refinement SMART-NT
_computing_data_collection 'SMART-NT (Bruker, 2000)'
_computing_data_reduction 'SAINT-NT  (Bruker, 2000)'
_computing_molecular_graphics 'SHELXTL (Sheldrick, 1997b)'
_computing_publication_material SHELXTL
_computing_structure_refinement 'SHELXL97 (Sheldrick, 1997a)'
_computing_structure_solution 'SHELXS97 (Sheldrick, 1997a)'
_diffrn_ambient_temperature 120(2)
_diffrn_detector_area_resol_mean 8
_diffrn_measured_fraction_theta_full 0.996
_diffrn_measured_fraction_theta_max 0.996
_diffrn_measurement_device_type 'Bruker SMART-6000 CCD'
_diffrn_measurement_method \w
_diffrn_radiation_monochromator graphite
_diffrn_radiation_source 'fine-focus sealed tube'
_diffrn_radiation_type MoK\a
_diffrn_radiation_wavelength 0.71073
_diffrn_reflns_av_R_equivalents 0.0401
_diffrn_reflns_av_sigmaI/netI 0.0404
_diffrn_reflns_limit_h_max 23
_diffrn_reflns_limit_h_min -23
_diffrn_reflns_limit_k_max 12
_diffrn_reflns_limit_k_min -12
_diffrn_reflns_limit_l_max 24
_diffrn_reflns_limit_l_min -24
_diffrn_reflns_number 28959
_diffrn_reflns_theta_full 27.49
_diffrn_reflns_theta_max 27.49
_diffrn_reflns_theta_min 1.13
_exptl_absorpt_coefficient_mu 0.238
_exptl_absorpt_correction_T_max 0.97727
_exptl_absorpt_correction_T_min 0.95662
_exptl_absorpt_correction_type integration
_exptl_absorpt_process_details '(XPREP in SHELXTL; Sheldrick, 1997b)'
_exptl_crystal_colour colourless
_exptl_crystal_density_diffrn 1.808
_exptl_crystal_density_method 'not measured'
_exptl_crystal_description block
_exptl_crystal_F_000 1736
_exptl_crystal_size_max 0.20
_exptl_crystal_size_mid 0.12
_exptl_crystal_size_min 0.10
_refine_diff_density_max 0.616
_refine_diff_density_min -0.369
_refine_ls_extinction_method none
_refine_ls_goodness_of_fit_ref 1.020
_refine_ls_hydrogen_treatment constr
_refine_ls_matrix_type full
_refine_ls_number_parameters 515
_refine_ls_number_reflns 7404
_refine_ls_number_restraints 0
_refine_ls_restrained_S_all 1.020
_refine_ls_R_factor_all 0.0823
_refine_ls_R_factor_gt 0.0514
_refine_ls_shift/su_max 0.000
_refine_ls_shift/su_mean 0.000
_refine_ls_structure_factor_coef Fsqd
_refine_ls_weighting_details 'calc w=1/[\s^2^(Fo^2^)+(0.0779P)^2^+2.8011P] where P=(Fo^2^+2Fc^2^)/3'
_refine_ls_weighting_scheme calc
_refine_ls_wR_factor_gt 0.1344
_refine_ls_wR_factor_ref 0.1577
_reflns_number_gt 5078
_reflns_number_total 7404
_reflns_threshold_expression I>2\s(I)
_cod_data_source_file rn2003.cif
_cod_data_source_block I
_cod_depositor_comments
;
The following automatic conversions were performed:
'_symmetry_cell_setting' value 'Monoclinic' changed to 'monoclinic'
according to '/home/saulius/struct/CIF-dictionaries/cif_core.dic'
dictionary named 'cif_core.dic' version 2.4.1 from 2010-06-29.

Automatic conversion script
Id: cif_fix_enum 1527 2010-12-29 10:47:43Z saulius 

The following automatic conversions were performed:

'_chemical_melting_point' value 'not measured' was changed to '?' -
the value is undefined or not given.

Automatic conversion script
Id: cif_fix_values 1646 2011-03-28 12:23:43Z adriana 

The following automatic conversions were performed:

'_chemical_melting_point' value 'not measured' was changed to '?' -
the value is undefined or not given.

'_symmetry_cell_setting' value
'Monoclinic' changed to 'monoclinic' according to
/home/saulius/struct/CIF-dictionaries/cif_core.dic dictionary named
'cif_core.dic' version 2.4.1 from 2010-06-29.

Automatic conversion script
Id: cif_fix_values 1715 2011-07-08 13:25:40Z adriana 
;
_cod_original_sg_symbol_H-M 'P 2/c'
_cod_database_code 2209281
_cod_database_fobs_code 2209281

loop_
_symmetry_equiv_pos_as_xyz
'x, y, z'
'-x, y, -z+1/2'
'-x, -y, -z'
'x, -y, z-1/2'

loop_
_atom_site_type_symbol
_atom_site_label
_atom_site_fract_x
_atom_site_fract_y
_atom_site_fract_z
_atom_site_U_iso_or_equiv
_atom_site_adp_type
_atom_site_calc_flag
_atom_site_refinement_flags
_atom_site_occupancy
Si Si1 0.5000 0.51518(10) 0.2500 0.0226(2) Uani d S 1
C C11 0.50382(15) 0.3973(3) 0.33037(14) 0.0265(5) Uani d . 1
C C12 0.55556(16) 0.2873(3) 0.33934(15) 0.0306(6) Uani d . 1
H H12 0.5873 0.2748 0.3051 0.037 Uiso calc R 1
C C13 0.56073(16) 0.1963(3) 0.39802(15) 0.0324(6) Uani d . 1
C C14 0.51587(17) 0.2136(3) 0.44805(15) 0.0328(6) Uani d . 1
H H14 0.5202 0.1519 0.4883 0.039 Uiso calc R 1
C C15 0.46426(17) 0.3205(3) 0.44026(15) 0.0332(6) Uani d . 1
C C16 0.45809(16) 0.4127(3) 0.38142(15) 0.0307(6) Uani d . 1
H H16 0.4225 0.4860 0.3763 0.037 Uiso calc R 1
C C17 0.61350(19) 0.0747(3) 0.40342(16) 0.0399(7) Uani d . 1
F F11 0.67404(11) 0.1038(2) 0.37646(12) 0.0562(5) Uani d . 1
F F12 0.58198(12) -0.03549(18) 0.36466(11) 0.0524(5) Uani d . 1
F F13 0.63480(14) 0.0299(2) 0.47074(11) 0.0641(6) Uani d . 1
C C18 0.4136(2) 0.3379(3) 0.49352(18) 0.0446(7) Uani d . 1
F F14 0.44268(14) 0.2839(2) 0.55899(11) 0.0691(7) Uani d . 1
F F15 0.34864(13) 0.2778(3) 0.47187(14) 0.0729(7) Uani d . 1
F F16 0.40028(11) 0.4729(2) 0.50652(10) 0.0485(5) Uani d . 1
C C31 0.41640(14) 0.6318(3) 0.23931(13) 0.0242(5) Uani d . 1
C C32 0.41887(14) 0.7540(3) 0.28073(14) 0.0269(5) Uani d . 1
H H32 0.4625 0.7763 0.3143 0.032 Uiso calc R 1
C C33 0.35807(15) 0.8435(3) 0.27335(14) 0.0281(5) Uani d . 1
C C34 0.29410(15) 0.8129(3) 0.22503(15) 0.0295(6) Uani d . 1
H H34 0.2528 0.8743 0.2200 0.035 Uiso calc R 1
C C35 0.29090(14) 0.6912(3) 0.18393(14) 0.0289(6) Uani d . 1
C C36 0.35160(14) 0.6021(3) 0.19073(14) 0.0267(5) Uani d . 1
H H36 0.3488 0.5198 0.1618 0.032 Uiso calc R 1
C C37 0.36451(17) 0.9769(3) 0.31688(16) 0.0369(6) Uani d . 1
F F31 0.40129(10) 0.95860(18) 0.38421(9) 0.0418(4) Uani d . 1
F F32 0.40239(13) 1.07538(18) 0.28782(11) 0.0561(6) Uani d . 1
F F33 0.29914(11) 1.0315(2) 0.32191(12) 0.0571(5) Uani d . 1
C C38 0.22219(17) 0.6590(3) 0.13071(18) 0.0421(7) Uani d . 1
F F34 0.21457(13) 0.7411(3) 0.07311(13) 0.0871(9) Uani d . 1
F F35 0.16130(10) 0.6791(2) 0.15935(13) 0.0622(6) Uani d . 1
F F36 0.21858(11) 0.5268(2) 0.10818(13) 0.0665(7) Uani d . 1
Si Si2 0.0000 0.85198(10) 0.2500 0.0226(2) Uani d S 1
C C21 0.06268(14) 0.9701(3) 0.20832(14) 0.0263(5) Uani d . 1
C C22 0.06995(15) 0.9610(3) 0.13596(14) 0.0274(5) Uani d . 1
H H22 0.0441 0.8899 0.1062 0.033 Uiso calc R 1
C C23 0.11462(15) 1.0547(3) 0.10653(14) 0.0292(6) Uani d . 1
C C24 0.15327(15) 1.1580(3) 0.14924(15) 0.0314(6) Uani d . 1
H H24 0.1842 1.2209 0.1291 0.038 Uiso calc R 1
C C25 0.14687(15) 1.1696(3) 0.22082(15) 0.0306(6) Uani d . 1
C C26 0.10142(15) 1.0782(3) 0.25045(15) 0.0294(6) Uani d . 1
H H26 0.0964 1.0887 0.2996 0.035 Uiso calc R 1
C C27 0.11787(18) 1.0511(3) 0.02752(16) 0.0382(7) Uani d . 1
F F21 0.08780(13) 0.9363(2) -0.00568(10) 0.0557(5) Uani d . 1
F F22 0.07939(13) 1.1592(2) -0.00753(10) 0.0579(5) Uani d . 1
F F23 0.18555(11) 1.0634(3) 0.01409(11) 0.0633(6) Uani d . 1
C C28 0.18495(18) 1.2886(3) 0.26534(17) 0.0392(7) Uani d . 1
F F24 0.14555(13) 1.40746(18) 0.25369(11) 0.0576(6) Uani d . 1
F F25 0.25153(11) 1.3164(2) 0.24927(12) 0.0593(6) Uani d . 1
F F26 0.19520(11) 1.26399(19) 0.33628(9) 0.0465(4) Uani d . 1
C C41 0.05500(15) 0.7325(3) 0.31883(13) 0.0257(5) Uani d . 1
C C42 0.13058(14) 0.7488(3) 0.34453(13) 0.0281(5) Uani d . 1
H H42 0.1561 0.8258 0.3284 0.034 Uiso calc R 1
C C43 0.16907(15) 0.6534(3) 0.39354(14) 0.0305(6) Uani d . 1
C C44 0.13299(16) 0.5395(3) 0.41750(14) 0.0312(6) Uani d . 1
H H44 0.1594 0.4748 0.4511 0.037 Uiso calc R 1
C C45 0.05818(15) 0.5215(3) 0.39184(14) 0.0284(5) Uani d . 1
C C46 0.01943(15) 0.6164(3) 0.34351(14) 0.0273(5) Uani d . 1
H H46 -0.0320 0.6029 0.3268 0.033 Uiso calc R 1
C C47 0.25038(17) 0.6700(4) 0.41920(16) 0.0394(7) Uani d . 1
F F41 0.27414(10) 0.7993(2) 0.41015(11) 0.0542(5) Uani d . 1
F F42 0.28932(11) 0.5855(2) 0.38304(12) 0.0609(6) Uani d . 1
F F43 0.27010(10) 0.6407(2) 0.49010(10) 0.0556(5) Uani d . 1
C C48 0.01947(17) 0.3948(3) 0.41478(16) 0.0373(7) Uani d . 1
F F44 0.04750(12) 0.3538(2) 0.48211(11) 0.0567(6) Uani d . 1
F F45 -0.05241(11) 0.41571(19) 0.41221(11) 0.0502(5) Uani d . 1
F F46 0.02479(12) 0.28522(19) 0.37153(12) 0.0571(5) Uani d . 1

loop_
_atom_site_aniso_label
_atom_site_aniso_U_11
_atom_site_aniso_U_22
_atom_site_aniso_U_33
_atom_site_aniso_U_12
_atom_site_aniso_U_13
_atom_site_aniso_U_23
Si1 0.0238(5) 0.0191(4) 0.0240(5) 0.000 0.0023(4) 0.000
C11 0.0300(13) 0.0216(12) 0.0261(12) -0.0028(10) 0.0002(10) -0.0013(10)
C12 0.0342(14) 0.0259(13) 0.0300(13) -0.0013(11) 0.0012(11) -0.0003(10)
C13 0.0395(16) 0.0231(12) 0.0316(14) -0.0008(11) -0.0016(12) -0.0017(10)
C14 0.0438(16) 0.0243(13) 0.0288(13) -0.0022(12) 0.0025(12) 0.0009(10)
C15 0.0393(16) 0.0307(14) 0.0294(13) -0.0026(12) 0.0055(12) -0.0002(11)
C16 0.0343(15) 0.0251(13) 0.0324(14) -0.0010(11) 0.0054(12) 0.0007(11)
C17 0.0497(19) 0.0342(15) 0.0338(15) 0.0078(13) 0.0023(13) 0.0045(12)
F11 0.0446(11) 0.0508(12) 0.0728(14) 0.0135(9) 0.0097(10) 0.0108(10)
F12 0.0702(14) 0.0297(9) 0.0570(12) 0.0055(9) 0.0110(10) -0.0044(8)
F13 0.0912(17) 0.0581(13) 0.0391(10) 0.0369(12) 0.0015(10) 0.0116(9)
C18 0.054(2) 0.0382(16) 0.0433(17) 0.0010(15) 0.0127(15) 0.0105(14)
F14 0.0957(18) 0.0727(15) 0.0466(11) 0.0325(13) 0.0336(12) 0.0274(11)
F15 0.0619(14) 0.0767(16) 0.0898(17) -0.0275(12) 0.0391(13) -0.0178(13)
F16 0.0595(12) 0.0453(10) 0.0436(10) 0.0083(9) 0.0168(9) 0.0003(8)
C31 0.0252(13) 0.0226(12) 0.0253(12) -0.0013(10) 0.0061(10) 0.0036(9)
C32 0.0273(13) 0.0240(12) 0.0286(12) -0.0010(10) 0.0029(10) 0.0010(10)
C33 0.0325(14) 0.0245(12) 0.0286(13) 0.0011(11) 0.0088(11) 0.0015(10)
C34 0.0284(13) 0.0261(12) 0.0347(14) 0.0045(11) 0.0077(11) 0.0031(11)
C35 0.0239(13) 0.0306(13) 0.0318(13) 0.0025(10) 0.0043(11) 0.0002(11)
C36 0.0270(13) 0.0238(12) 0.0291(13) -0.0005(10) 0.0046(10) -0.0012(10)
C37 0.0422(17) 0.0294(14) 0.0390(16) 0.0031(12) 0.0065(13) -0.0023(12)
F31 0.0523(11) 0.0376(9) 0.0345(9) 0.0000(8) 0.0052(8) -0.0085(7)
F32 0.0899(16) 0.0301(9) 0.0505(11) -0.0173(10) 0.0182(11) -0.0029(8)
F33 0.0523(12) 0.0458(11) 0.0707(14) 0.0176(9) 0.0041(10) -0.0218(10)
C38 0.0303(15) 0.0437(17) 0.0491(18) 0.0064(13) -0.0014(13) -0.0071(14)
F34 0.0638(15) 0.124(2) 0.0598(14) -0.0178(15) -0.0259(12) 0.0330(15)
F35 0.0242(9) 0.0650(13) 0.0958(17) -0.0018(9) 0.0061(10) -0.0259(12)
F36 0.0408(11) 0.0643(13) 0.0837(15) 0.0096(10) -0.0173(10) -0.0399(12)
Si2 0.0253(5) 0.0212(4) 0.0210(4) 0.000 0.0033(4) 0.000
C21 0.0250(13) 0.0247(12) 0.0290(13) 0.0038(10) 0.0046(10) 0.0030(10)
C22 0.0278(13) 0.0264(12) 0.0274(12) 0.0003(10) 0.0034(10) 0.0001(10)
C23 0.0297(14) 0.0271(13) 0.0303(13) 0.0012(11) 0.0044(11) 0.0009(10)
C24 0.0285(14) 0.0273(13) 0.0388(15) 0.0006(11) 0.0070(12) 0.0033(11)
C25 0.0314(14) 0.0243(13) 0.0348(14) 0.0017(11) 0.0023(11) -0.0014(11)
C26 0.0309(14) 0.0259(13) 0.0317(14) 0.0009(11) 0.0059(11) 0.0003(10)
C27 0.0433(17) 0.0391(16) 0.0336(15) -0.0081(13) 0.0103(13) -0.0016(12)
F21 0.0835(15) 0.0508(11) 0.0351(10) -0.0203(11) 0.0170(10) -0.0103(8)
F22 0.0821(15) 0.0550(12) 0.0359(10) 0.0079(11) 0.0083(10) 0.0104(9)
F23 0.0449(12) 0.1063(18) 0.0417(11) -0.0164(12) 0.0161(9) -0.0057(11)
C28 0.0448(17) 0.0297(14) 0.0427(17) -0.0048(13) 0.0066(14) -0.0036(12)
F24 0.0805(15) 0.0269(9) 0.0592(12) 0.0046(9) -0.0041(11) -0.0078(8)
F25 0.0559(13) 0.0569(12) 0.0673(13) -0.0292(10) 0.0169(10) -0.0174(10)
F26 0.0570(11) 0.0397(10) 0.0393(10) -0.0081(9) -0.0009(8) -0.0093(8)
C41 0.0301(13) 0.0250(12) 0.0221(11) 0.0009(10) 0.0048(10) -0.0009(9)
C42 0.0279(13) 0.0311(13) 0.0247(12) -0.0008(11) 0.0035(10) -0.0012(10)
C43 0.0291(14) 0.0348(14) 0.0268(13) 0.0007(11) 0.0028(11) -0.0015(11)
C44 0.0348(15) 0.0293(13) 0.0282(13) 0.0053(11) 0.0022(11) 0.0026(11)
C45 0.0321(14) 0.0250(12) 0.0272(13) -0.0004(11) 0.0031(11) -0.0005(10)
C46 0.0265(13) 0.0266(12) 0.0277(12) 0.0003(10) 0.0022(10) 0.0001(10)
C47 0.0313(15) 0.0528(18) 0.0327(15) 0.0047(14) 0.0024(12) 0.0040(13)
F41 0.0339(10) 0.0646(13) 0.0612(12) -0.0148(9) 0.0006(9) 0.0076(10)
F42 0.0369(11) 0.0805(15) 0.0651(13) 0.0157(10) 0.0088(10) -0.0065(11)
F43 0.0354(10) 0.0860(15) 0.0400(10) -0.0051(10) -0.0078(8) 0.0137(10)
C48 0.0412(17) 0.0293(14) 0.0391(16) -0.0026(12) 0.0009(13) 0.0060(12)
F44 0.0675(13) 0.0451(11) 0.0503(11) -0.0140(10) -0.0087(10) 0.0236(9)
F45 0.0430(11) 0.0400(10) 0.0689(13) -0.0049(8) 0.0138(9) 0.0151(9)
F46 0.0692(14) 0.0311(9) 0.0734(14) -0.0123(9) 0.0190(11) -0.0125(9)

loop_
_atom_type_symbol
_atom_type_description
_atom_type_scat_dispersion_real
_atom_type_scat_dispersion_imag
_atom_type_scat_source
C C 0.0033 0.0016 'International Tables Vol C Tables 4.2.6.8 and 6.1.1.4'
H H 0.0000 0.0000 'International Tables Vol C Tables 4.2.6.8 and 6.1.1.4'
F F 0.0171 0.0103 'International Tables Vol C Tables 4.2.6.8 and 6.1.1.4'
Si Si 0.0817 0.0704 'International Tables Vol C Tables 4.2.6.8 and 6.1.1.4'

loop_
_geom_angle_atom_site_label_1
_geom_angle_atom_site_label_2
_geom_angle_atom_site_label_3
_geom_angle_site_symmetry_1
_geom_angle_site_symmetry_3
_geom_angle
_geom_angle_publ_flag
C11 Si1 C11 2_655 . 106.27(16) y
C11 Si1 C31 2_655 2_655 110.63(11) y
C11 Si1 C31 . 2_655 110.97(11) y
C11 Si1 C31 2_655 . 110.97(11) y
C11 Si1 C31 . . 110.63(11) y
C31 Si1 C31 2_655 . 107.40(16) y
C16 C11 C12 . . 118.4(2) ?
C16 C11 Si1 . . 123.5(2) ?
C12 C11 Si1 . . 118.1(2) ?
C13 C12 C11 . . 120.5(3) ?
C13 C12 H12 . . 119.7 ?
C11 C12 H12 . . 119.7 ?
C14 C13 C12 . . 120.4(3) ?
C14 C13 C17 . . 120.6(3) ?
C12 C13 C17 . . 119.0(3) ?
C13 C14 C15 . . 120.2(3) ?
C13 C14 H14 . . 119.9 ?
C15 C14 H14 . . 119.9 ?
C14 C15 C16 . . 120.2(3) ?
C14 C15 C18 . . 120.6(3) ?
C16 C15 C18 . . 119.2(3) ?
C11 C16 C15 . . 120.3(3) ?
C11 C16 H16 . . 119.8 ?
C15 C16 H16 . . 119.8 ?
F13 C17 F11 . . 107.8(3) ?
F13 C17 F12 . . 106.7(3) ?
F11 C17 F12 . . 105.3(3) ?
F13 C17 C13 . . 112.9(3) ?
F11 C17 C13 . . 112.8(2) ?
F12 C17 C13 . . 110.8(3) ?
F15 C18 F16 . . 106.7(3) ?
F15 C18 F14 . . 107.6(3) ?
F16 C18 F14 . . 104.8(3) ?
F15 C18 C15 . . 112.6(3) ?
F16 C18 C15 . . 112.7(3) ?
F14 C18 C15 . . 112.1(3) ?
C36 C31 C32 . . 118.2(2) ?
C36 C31 Si1 . . 122.45(19) ?
C32 C31 Si1 . . 119.36(19) ?
C33 C32 C31 . . 120.7(2) ?
C33 C32 H32 . . 119.6 ?
C31 C32 H32 . . 119.6 ?
C34 C33 C32 . . 120.6(2) ?
C34 C33 C37 . . 120.7(2) ?
C32 C33 C37 . . 118.7(2) ?
C33 C34 C35 . . 119.2(2) ?
C33 C34 H34 . . 120.4 ?
C35 C34 H34 . . 120.4 ?
C34 C35 C36 . . 120.5(2) ?
C34 C35 C38 . . 119.3(2) ?
C36 C35 C38 . . 120.2(2) ?
C35 C36 C31 . . 120.9(2) ?
C35 C36 H36 . . 119.6 ?
C31 C36 H36 . . 119.6 ?
F33 C37 F31 . . 107.1(2) ?
F33 C37 F32 . . 107.3(2) ?
F31 C37 F32 . . 105.4(2) ?
F33 C37 C33 . . 112.7(3) ?
F31 C37 C33 . . 112.4(2) ?
F32 C37 C33 . . 111.5(2) ?
F34 C38 F36 . . 108.0(3) ?
F34 C38 F35 . . 105.7(3) ?
F36 C38 F35 . . 105.4(3) ?
F34 C38 C35 . . 112.2(3) ?
F36 C38 C35 . . 113.3(2) ?
F35 C38 C35 . . 111.6(3) ?
C41 Si2 C41 2 . 105.22(16) y
C41 Si2 C21 2 . 111.80(11) y
C41 Si2 C21 . . 110.87(11) y
C41 Si2 C21 2 2 110.87(11) y
C41 Si2 C21 . 2 111.80(11) y
C21 Si2 C21 . 2 106.39(16) y
C22 C21 C26 . . 117.7(2) ?
C22 C21 Si2 . . 122.9(2) ?
C26 C21 Si2 . . 119.28(19) ?
C21 C22 C23 . . 121.0(2) ?
C21 C22 H22 . . 119.5 ?
C23 C22 H22 . . 119.5 ?
C24 C23 C22 . . 120.3(2) ?
C24 C23 C27 . . 118.9(2) ?
C22 C23 C27 . . 120.7(2) ?
C25 C24 C23 . . 119.9(3) ?
C25 C24 H24 . . 120.0 ?
C23 C24 H24 . . 120.0 ?
C24 C25 C26 . . 120.3(3) ?
C24 C25 C28 . . 119.4(3) ?
C26 C25 C28 . . 120.2(3) ?
C25 C26 C21 . . 120.8(2) ?
C25 C26 H26 . . 119.6 ?
C21 C26 H26 . . 119.6 ?
F23 C27 F21 . . 108.1(3) ?
F23 C27 F22 . . 105.5(2) ?
F21 C27 F22 . . 105.2(3) ?
F23 C27 C23 . . 113.3(3) ?
F21 C27 C23 . . 113.3(2) ?
F22 C27 C23 . . 110.8(2) ?
F26 C28 F25 . . 106.9(3) ?
F26 C28 F24 . . 106.7(2) ?
F25 C28 F24 . . 106.5(3) ?
F26 C28 C25 . . 113.0(2) ?
F25 C28 C25 . . 112.1(2) ?
F24 C28 C25 . . 111.3(3) ?
C42 C41 C46 . . 117.8(2) ?
C42 C41 Si2 . . 123.4(2) ?
C46 C41 Si2 . . 118.7(2) ?
C43 C42 C41 . . 120.8(2) ?
C43 C42 H42 . . 119.6 ?
C41 C42 H42 . . 119.6 ?
C44 C43 C42 . . 120.6(3) ?
C44 C43 C47 . . 119.1(3) ?
C42 C43 C47 . . 120.2(3) ?
C45 C44 C43 . . 119.2(2) ?
C45 C44 H44 . . 120.4 ?
C43 C44 H44 . . 120.4 ?
C44 C45 C46 . . 120.6(2) ?
C44 C45 C48 . . 119.5(2) ?
C46 C45 C48 . . 119.9(2) ?
C45 C46 C41 . . 121.1(2) ?
C45 C46 H46 . . 119.5 ?
C41 C46 H46 . . 119.5 ?
F41 C47 F42 . . 106.0(3) ?
F41 C47 F43 . . 106.4(3) ?
F42 C47 F43 . . 107.7(2) ?
F41 C47 C43 . . 112.9(3) ?
F42 C47 C43 . . 111.6(3) ?
F43 C47 C43 . . 111.9(2) ?
F45 C48 F44 . . 106.8(3) ?
F45 C48 F46 . . 106.0(2) ?
F44 C48 F46 . . 106.8(2) ?
F45 C48 C45 . . 112.8(2) ?
F44 C48 C45 . . 112.6(2) ?
F46 C48 C45 . . 111.3(2) ?

loop_
_geom_bond_atom_site_label_1
_geom_bond_atom_site_label_2
_geom_bond_site_symmetry_2
_geom_bond_distance
_geom_bond_publ_flag
Si1 C11 2_655 1.873(3) y
Si1 C11 . 1.873(3) y
Si1 C31 2_655 1.877(3) y
Si1 C31 . 1.877(3) y
C11 C16 . 1.392(4) ?
C11 C12 . 1.406(4) ?
C12 C13 . 1.392(4) ?
C12 H12 . 0.9500 ?
C13 C14 . 1.367(4) ?
C13 C17 . 1.503(4) ?
C14 C15 . 1.382(4) ?
C14 H14 . 0.9500 ?
C15 C16 . 1.400(4) ?
C15 C18 . 1.493(4) ?
C16 H16 . 0.9500 ?
C17 F13 . 1.325(3) ?
C17 F11 . 1.332(4) ?
C17 F12 . 1.348(4) ?
C18 F15 . 1.321(4) ?
C18 F16 . 1.340(4) ?
C18 F14 . 1.351(4) ?
C31 C36 . 1.392(4) ?
C31 C32 . 1.397(4) ?
C32 C33 . 1.393(4) ?
C32 H32 . 0.9500 ?
C33 C34 . 1.381(4) ?
C33 C37 . 1.505(4) ?
C34 C35 . 1.388(4) ?
C34 H34 . 0.9500 ?
C35 C36 . 1.390(4) ?
C35 C38 . 1.494(4) ?
C36 H36 . 0.9500 ?
C37 F33 . 1.328(4) ?
C37 F31 . 1.333(3) ?
C37 F32 . 1.342(4) ?
C38 F34 . 1.322(4) ?
C38 F36 . 1.327(4) ?
C38 F35 . 1.340(4) ?
Si2 C41 2 1.876(3) y
Si2 C41 . 1.876(3) y
Si2 C21 . 1.879(3) y
Si2 C21 2 1.879(3) y
C21 C22 . 1.392(4) ?
C21 C26 . 1.411(4) ?
C22 C23 . 1.393(4) ?
C22 H22 . 0.9500 ?
C23 C24 . 1.383(4) ?
C23 C27 . 1.496(4) ?
C24 C25 . 1.375(4) ?
C24 H24 . 0.9500 ?
C25 C26 . 1.391(4) ?
C25 C28 . 1.505(4) ?
C26 H26 . 0.9500 ?
C27 F23 . 1.318(4) ?
C27 F21 . 1.330(3) ?
C27 F22 . 1.351(4) ?
C28 F26 . 1.332(4) ?
C28 F25 . 1.338(4) ?
C28 F24 . 1.341(4) ?
C41 C42 . 1.394(4) ?
C41 C46 . 1.405(4) ?
C42 C43 . 1.393(4) ?
C42 H42 . 0.9500 ?
C43 C44 . 1.388(4) ?
C43 C47 . 1.493(4) ?
C44 C45 . 1.383(4) ?
C44 H44 . 0.9500 ?
C45 C46 . 1.385(4) ?
C45 C48 . 1.503(4) ?
C46 H46 . 0.9500 ?
C47 F41 . 1.329(4) ?
C47 F42 . 1.340(4) ?
C47 F43 . 1.344(3) ?
C48 F45 . 1.328(4) ?
C48 F44 . 1.335(3) ?
C48 F46 . 1.338(4) ?

loop_
_geom_contact_atom_site_label_1
_geom_contact_atom_site_label_2
_geom_contact_distance
_geom_contact_site_symmetry_2
_geom_contact_publ_flag
F12 F14 2.847(3) 3_656 y
F13 F31 2.919(3) 3_666 y
F16 F42 2.997(3) . y
F16 F43 2.848(3) . y
F21 F44 2.861(3) 4_565 y
F31 F41 2.901(3) . y
F33 F26 2.969(3) . y
F33 F41 2.852(3) . y

loop_
_geom_torsion_atom_site_label_1
_geom_torsion_atom_site_label_2
_geom_torsion_atom_site_label_3
_geom_torsion_atom_site_label_4
_geom_torsion_site_symmetry_1
_geom_torsion
C11 Si1 C11 C16 2_655 -130.9(3)
C31 Si1 C11 C16 2_655 108.8(2)
C31 Si1 C11 C16 . -10.4(3)
C11 Si1 C11 C12 2_655 48.89(18)
C31 Si1 C11 C12 2_655 -71.4(2)
C31 Si1 C11 C12 . 169.4(2)
C16 C11 C12 C13 . -0.1(4)
Si1 C11 C12 C13 . -179.9(2)
C11 C12 C13 C14 . -0.5(4)
C11 C12 C13 C17 . 176.4(3)
C12 C13 C14 C15 . 0.9(4)
C17 C13 C14 C15 . -176.0(3)
C13 C14 C15 C16 . -0.6(4)
C13 C14 C15 C18 . 178.3(3)
C12 C11 C16 C15 . 0.3(4)
Si1 C11 C16 C15 . -179.9(2)
C14 C15 C16 C11 . 0.0(4)
C18 C15 C16 C11 . -179.0(3)
C14 C13 C17 F13 . -27.5(4)
C12 C13 C17 F13 . 155.6(3)
C14 C13 C17 F11 . -150.0(3)
C12 C13 C17 F11 . 33.1(4)
C14 C13 C17 F12 . 92.2(3)
C12 C13 C17 F12 . -84.7(3)
C14 C15 C18 F15 . -95.9(4)
C16 C15 C18 F15 . 83.0(3)
C14 C15 C18 F16 . 143.4(3)
C16 C15 C18 F16 . -37.7(4)
C14 C15 C18 F14 . 25.5(4)
C16 C15 C18 F14 . -155.6(3)
C11 Si1 C31 C36 2_655 18.9(2)
C11 Si1 C31 C36 . -98.8(2)
C31 Si1 C31 C36 2_655 140.0(2)
C11 Si1 C31 C32 2_655 -160.32(19)
C11 Si1 C31 C32 . 82.0(2)
C31 Si1 C31 C32 2_655 -39.28(17)
C36 C31 C32 C33 . -0.1(4)
Si1 C31 C32 C33 . 179.19(19)
C31 C32 C33 C34 . 0.1(4)
C31 C32 C33 C37 . -177.5(2)
C32 C33 C34 C35 . 0.3(4)
C37 C33 C34 C35 . 177.8(2)
C33 C34 C35 C36 . -0.7(4)
C33 C34 C35 C38 . -179.0(3)
C34 C35 C36 C31 . 0.8(4)
C38 C35 C36 C31 . 179.0(3)
C32 C31 C36 C35 . -0.3(4)
Si1 C31 C36 C35 . -179.6(2)
C34 C33 C37 F33 . 20.9(4)
C32 C33 C37 F33 . -161.5(2)
C34 C33 C37 F31 . 142.1(3)
C32 C33 C37 F31 . -40.3(4)
C34 C33 C37 F32 . -99.8(3)
C32 C33 C37 F32 . 77.8(3)
C34 C35 C38 F34 . 72.9(4)
C36 C35 C38 F34 . -105.4(3)
C34 C35 C38 F36 . -164.4(3)
C36 C35 C38 F36 . 17.3(4)
C34 C35 C38 F35 . -45.5(4)
C36 C35 C38 F35 . 136.2(3)
C41 Si2 C21 C22 2 -4.0(3)
C41 Si2 C21 C22 . 113.0(2)
C21 Si2 C21 C22 2 -125.2(2)
C41 Si2 C21 C26 2 172.4(2)
C41 Si2 C21 C26 . -70.5(2)
C21 Si2 C21 C26 2 51.23(18)
C26 C21 C22 C23 . 0.7(4)
Si2 C21 C22 C23 . 177.2(2)
C21 C22 C23 C24 . 0.6(4)
C21 C22 C23 C27 . -175.5(3)
C22 C23 C24 C25 . -0.8(4)
C27 C23 C24 C25 . 175.3(3)
C23 C24 C25 C26 . -0.3(4)
C23 C24 C25 C28 . -175.8(3)
C24 C25 C26 C21 . 1.6(4)
C28 C25 C26 C21 . 177.1(3)
C22 C21 C26 C25 . -1.8(4)
Si2 C21 C26 C25 . -178.4(2)
C24 C23 C27 F23 . 47.1(4)
C22 C23 C27 F23 . -136.7(3)
C24 C23 C27 F21 . 170.7(3)
C22 C23 C27 F21 . -13.1(4)
C24 C23 C27 F22 . -71.3(3)
C22 C23 C27 F22 . 104.9(3)
C24 C25 C28 F26 . -159.3(3)
C26 C25 C28 F26 . 25.2(4)
C24 C25 C28 F25 . -38.4(4)
C26 C25 C28 F25 . 146.1(3)
C24 C25 C28 F24 . 80.7(3)
C26 C25 C28 F24 . -94.7(3)
C41 Si2 C41 C42 2 132.2(2)
C21 Si2 C41 C42 . 11.1(3)
C21 Si2 C41 C42 2 -107.4(2)
C41 Si2 C41 C46 2 -44.69(17)
C21 Si2 C41 C46 . -165.72(19)
C21 Si2 C41 C46 2 75.7(2)
C46 C41 C42 C43 . -0.5(4)
Si2 C41 C42 C43 . -177.4(2)
C41 C42 C43 C44 . 0.4(4)
C41 C42 C43 C47 . 178.4(2)
C42 C43 C44 C45 . 0.3(4)
C47 C43 C44 C45 . -177.8(3)
C43 C44 C45 C46 . -0.7(4)
C43 C44 C45 C48 . 177.1(3)
C44 C45 C46 C41 . 0.6(4)
C48 C45 C46 C41 . -177.3(2)
C42 C41 C46 C45 . 0.1(4)
Si2 C41 C46 C45 . 177.1(2)
C44 C43 C47 F41 . -161.8(3)
C42 C43 C47 F41 . 20.1(4)
C44 C43 C47 F42 . 79.0(3)
C42 C43 C47 F42 . -99.1(3)
C44 C43 C47 F43 . -41.7(4)
C42 C43 C47 F43 . 140.2(3)
C44 C45 C48 F45 . 154.3(3)
C46 C45 C48 F45 . -27.9(4)
C44 C45 C48 F44 . 33.2(4)
C46 C45 C48 F44 . -148.9(3)
C44 C45 C48 F46 . -86.7(3)
C46 C45 C48 F46 . 91.2(3)
